data_8000395
loop_
_publ_author_name
'Luo, Binbin'
'Liang, Dehai'
'Sun, Shanshan'
'Xiao, Yonghong'
'Lian, Xin'
'Li, Xianli'
'Li, Ming-De'
'Huang, Xiao-Chun'
'Zhang, Jin Z.'

_publ_section_title
;
 Breaking Forbidden Transitions for Emission of Self-Trapped Excitons in
 Two Dimensional
 (F<sub>2</sub>CHCH<sub>2</sub>NH<sub>3</sub>)<sub>2</sub>CdBr<sub>4</sub>
 Perovskite through Pb Alloying.
;
_journal_issue 1
_journal_name_full 'The journal of physical chemistry letters'
_journal_page_first 199
_journal_page_last 205
_journal_paper_doi 10.1021/acs.jpclett.9b03213
_journal_volume 11
_journal_year 2020
_chemical_formula_moiety '0.5(Br8 Cd2), 2(C2 H6 F2 N)'
_chemical_formula_sum 'C4 H12 Br4 Cd F4 N2'
_chemical_formula_weight 596.20
_space_group_crystal_system orthorhombic
_space_group_IT_number 61
_space_group_name_Hall '-P 2ac 2ab'
_space_group_name_H-M_alt 'P b c a'
_atom_sites_solution_hydrogens geom
_atom_sites_solution_primary dual
_audit_creation_date 2019-04-05
_audit_creation_method
;
Olex2 1.2
(compiled 2018.05.29 svn.r3508 for OlexSys, GUI svn.r5506)
;
_cell_angle_alpha 90
_cell_angle_beta 90
_cell_angle_gamma 90
_cell_formula_units_Z 4
_cell_length_a 7.8696(3)
_cell_length_b 7.6640(2)
_cell_length_c 22.6439(7)
_cell_measurement_reflns_used 2526
_cell_measurement_temperature 100.00(10)
_cell_measurement_theta_max 70.8920
_cell_measurement_theta_min 5.6390
_cell_volume 1365.71(8)
_computing_cell_refinement 'CrysAlisPro 1.171.39.7e (Rigaku OD, 2015)'
_computing_data_collection 'CrysAlisPro 1.171.39.7e (Rigaku OD, 2015)'
_computing_data_reduction 'CrysAlisPro 1.171.39.7e (Rigaku OD, 2015)'
_computing_molecular_graphics 'Olex2 (Dolomanov et al., 2009)'
_computing_publication_material 'Olex2 (Dolomanov et al., 2009)'
_computing_structure_refinement 'XL (Sheldrick, 2008)'
_computing_structure_solution 'XT (Sheldrick, 2015)'
_diffrn_ambient_environment N~2~
_diffrn_ambient_temperature 100.00(10)
_diffrn_detector 'CCD plate'
_diffrn_measured_fraction_theta_full 0.995
_diffrn_measured_fraction_theta_max 0.975
_diffrn_measurement_details
;
List of Runs (angles in degrees, time in seconds):

  # Type    Start    End  Width  t~exp~   \w     \q     \k     \f   Frames
--------------------------------------------------------------------------
  1  \w     32.00  76.00   0.50    0.50    --   39.10  57.00-180.00   88
  2  \w     11.00 124.00   0.50    0.50    --   39.10  57.00  30.00  226
  3  \w     31.00  95.00   0.50    0.50    --  104.60 -38.00   0.00  128
  4  \w     16.00 124.00   0.50    0.50    --  104.60 -50.00  60.00  216
  5  \w     64.00 160.00   0.50    0.50    --  104.60  77.00 -90.00  192
  6  \w     60.00 129.00   0.50    0.50    --  104.60  82.00-150.00  138
  7  \w     88.00 114.00   0.50    0.50    --   39.10  57.00-150.00   52
  8  \w     67.00 103.00   0.50    0.50    --   39.10  57.00 -90.00   72
  9  \w     18.00  44.00   0.50    0.50    --   39.10  57.00 -90.00   52
 10  \w     72.00  98.00   0.50    0.50    --  104.00  50.00-180.00   52
 11  \w    160.00 186.00   0.50    0.50    --  104.00  63.00-180.00   52
 12  \w    119.00 146.00   0.50    0.50    --  104.00  63.00-180.00   54
 13  \w     15.00  53.00   0.50    0.50    --  104.00  25.00 120.00   76
;
_diffrn_measurement_device 'four-circle diffractometer'
_diffrn_measurement_device_type 'XtaLAB Pro: Kappa single'
_diffrn_measurement_method '\w scans'
_diffrn_orient_matrix_type 'CrysAlisPro convention (1999,Acta A55,543-557)'
_diffrn_orient_matrix_UB_11 -0.0952237000
_diffrn_orient_matrix_UB_12 -0.1046037000
_diffrn_orient_matrix_UB_13 -0.0476979000
_diffrn_orient_matrix_UB_21 0.1634778000
_diffrn_orient_matrix_UB_22 -0.1026978000
_diffrn_orient_matrix_UB_23 -0.0136515000
_diffrn_orient_matrix_UB_31 -0.0498748000
_diffrn_orient_matrix_UB_32 -0.1378073000
_diffrn_orient_matrix_UB_33 0.0465182000
_diffrn_radiation_monochromator graphite
_diffrn_radiation_probe x-ray
_diffrn_radiation_type CuK\a
_diffrn_radiation_wavelength 1.54184
_diffrn_reflns_av_R_equivalents 0.0305
_diffrn_reflns_av_unetI/netI 0.0236
_diffrn_reflns_Laue_measured_fraction_full 0.995
_diffrn_reflns_Laue_measured_fraction_max 0.975
_diffrn_reflns_limit_h_max 9
_diffrn_reflns_limit_h_min -7
_diffrn_reflns_limit_k_max 8
_diffrn_reflns_limit_k_min -9
_diffrn_reflns_limit_l_max 26
_diffrn_reflns_limit_l_min -27
_diffrn_reflns_number 3485
_diffrn_reflns_point_group_measured_fraction_full 0.995
_diffrn_reflns_point_group_measured_fraction_max 0.975
_diffrn_reflns_theta_full 67.684
_diffrn_reflns_theta_max 71.367
_diffrn_reflns_theta_min 3.904
_diffrn_source 'fine-focus sealed X-ray tube'
_diffrn_source_type 'Enhance (Cu) X-ray Source'
_exptl_absorpt_coefficient_mu 26.772
_exptl_absorpt_correction_T_max 1.00000
_exptl_absorpt_correction_T_min 0.06045
_exptl_absorpt_correction_type multi-scan
_exptl_absorpt_process_details
;
CrysAlisPro 1.171.39.7e (Rigaku Oxford Diffraction, 2015)
Empirical absorption correction using spherical harmonics,
 implemented in SCALE3 ABSPACK scaling algorithm.
;
_exptl_crystal_colour colorless
_exptl_crystal_density_diffrn 2.900
_exptl_crystal_description plate
_exptl_crystal_F_000 1096
_exptl_crystal_size_max 0.2
_exptl_crystal_size_mid 0.18
_exptl_crystal_size_min 0.02
_refine_diff_density_max 1.604
_refine_diff_density_min -1.200
_refine_diff_density_rms 0.278
_refine_ls_extinction_method none
_refine_ls_goodness_of_fit_ref 1.092
_refine_ls_hydrogen_treatment constr
_refine_ls_matrix_type full
_refine_ls_number_parameters 71
_refine_ls_number_reflns 1297
_refine_ls_number_restraints 0
_refine_ls_restrained_S_all 1.092
_refine_ls_R_factor_all 0.0383
_refine_ls_R_factor_gt 0.0373
_refine_ls_shift/su_max 0.000
_refine_ls_shift/su_mean 0.000
_refine_ls_structure_factor_coef Fsqd
_refine_ls_weighting_details 'w=1/[\s^2^(Fo^2^)+(0.0812P)^2^+1.9651P] where P=(Fo^2^+2Fc^2^)/3'
_refine_ls_weighting_scheme calc
_refine_ls_wR_factor_gt 0.1067
_refine_ls_wR_factor_ref 0.1080
_reflns_Friedel_coverage 0.000
_reflns_number_gt 1259
_reflns_number_total 1297
_reflns_threshold_expression 'I > 2\s(I)'
_cod_data_source_file jz9b03213_si_002.cif
_cod_data_source_block 1
_cod_depositor_comments 'Adding full bibliography for 8000395.cif.'
_cod_database_code 8000395
_shelx_shelxl_version_number 2018/3
_shelx_space_group_comment
;
The symmetry employed for this shelxl refinement is uniquely defined
by the following loop, which should always be used as a source of
symmetry information in preference to the above space-group names.
They are only intended as comments.
;
_reflns_odcompleteness_completeness 99.45
_reflns_odcompleteness_iscentric 1
_reflns_odcompleteness_theta 66.97
_olex2_refinement_description
;
1. Fixed Uiso
 At 1.2 times of:
  All C(H) groups, All C(H,H) groups, All N(H,H,H) groups
2.a Ternary CH refined with riding coordinates:
 C1(H1)
2.b Secondary CH2 refined with riding coordinates:
 C2(H2A,H2B)
2.c Idealised Me refined as rotating group:
 N1(H1A,H1B,H1C)
;
_olex2_submission_special_instructions 'No special instructions were received'
_oxdiff_exptl_absorpt_empirical_details
;
Empirical correction (ABSPACK) includes:
- Absorption correction using spherical harmonics
- Frame scaling
- Detector area scaling
;
_oxdiff_exptl_absorpt_empirical_full_max 9.213
_oxdiff_exptl_absorpt_empirical_full_min 0.459

loop_
_space_group_symop_operation_xyz
'x, y, z'
'-x+1/2, -y, z+1/2'
'-x, y+1/2, -z+1/2'
'x+1/2, -y+1/2, -z'
'-x, -y, -z'
'x-1/2, y, -z-1/2'
'x, -y-1/2, z-1/2'
'-x-1/2, y-1/2, z'

loop_
_atom_site_label
_atom_site_type_symbol
_atom_site_fract_x
_atom_site_fract_y
_atom_site_fract_z
_atom_site_U_iso_or_equiv
_atom_site_adp_type
_atom_site_occupancy
_atom_site_site_symmetry_order
_atom_site_calc_flag
_atom_site_refinement_flags_posn
_atom_site_refinement_flags_adp
_atom_site_refinement_flags_occupancy
Cd1 Cd 0.500000 0.000000 0.500000 0.0134(2) Uani 1 2 d S T P
Br2 Br 0.29172(6) 0.29193(6) 0.48256(2) 0.0161(2) Uani 1 1 d . . .
Br1 Br 0.56254(6) -0.00993(6) 0.38359(2) 0.0159(2) Uani 1 1 d . . .
F2 F 0.3887(6) 0.7064(4) 0.28355(16) 0.0413(9) Uani 1 1 d . . .
F1 F 0.6189(5) 0.5582(7) 0.27486(16) 0.0513(10) Uani 1 1 d . . .
N1 N 0.5125(5) 0.5481(6) 0.3903(2) 0.0181(8) Uani 1 1 d . . .
H1A H 0.494930 0.662561 0.387649 0.022 Uiso 1 1 calc GR . .
H1B H 0.623075 0.526031 0.386770 0.022 Uiso 1 1 calc GR . .
H1C H 0.476100 0.510118 0.425259 0.022 Uiso 1 1 calc GR . .
C1 C 0.4500(7) 0.5389(8) 0.2845(3) 0.0248(11) Uani 1 1 d . . .
H1 H 0.398380 0.469782 0.252783 0.030 Uiso 1 1 calc R . .
C2 C 0.4177(6) 0.4570(7) 0.3423(2) 0.0223(10) Uani 1 1 d . . .
H2A H 0.452207 0.335529 0.340920 0.027 Uiso 1 1 calc R . .
H2B H 0.296900 0.460707 0.350739 0.027 Uiso 1 1 calc R . .

loop_
_atom_site_aniso_label
_atom_site_aniso_U_11
_atom_site_aniso_U_22
_atom_site_aniso_U_33
_atom_site_aniso_U_23
_atom_site_aniso_U_13
_atom_site_aniso_U_12
Cd1 0.0153(4) 0.0095(3) 0.0154(3) -0.00036(16) 0.00040(16) 0.00006(13)
Br2 0.0174(3) 0.0106(3) 0.0202(3) 0.00061(17) 0.00078(17) 0.00320(17)
Br1 0.0179(4) 0.0141(3) 0.0157(3) -0.00024(16) 0.00051(19) -0.00078(14)
F2 0.065(3) 0.0200(15) 0.0388(19) 0.0008(13) -0.023(2) -0.0030(14)
F1 0.0268(18) 0.100(3) 0.0270(17) -0.002(2) 0.0035(14) -0.014(2)
N1 0.0174(19) 0.0174(19) 0.020(2) -0.001(2) 0.0010(15) -0.0027(17)
C1 0.020(3) 0.028(2) 0.027(3) -0.005(2) -0.006(2) -0.003(2)
C2 0.024(2) 0.014(2) 0.029(3) -0.004(2) -0.005(2) 0.000(2)

loop_
_atom_type_symbol
_atom_type_description
_atom_type_scat_dispersion_real
_atom_type_scat_dispersion_imag
_atom_type_scat_source
C C 0.0181 0.0091 'International Tables Vol C Tables 4.2.6.8 and 6.1.1.4'
H H 0.0000 0.0000 'International Tables Vol C Tables 4.2.6.8 and 6.1.1.4'
Br Br -0.6763 1.2805 'International Tables Vol C Tables 4.2.6.8 and 6.1.1.4'
Cd Cd 0.1185 4.6533 'International Tables Vol C Tables 4.2.6.8 and 6.1.1.4'
F F 0.0727 0.0534 'International Tables Vol C Tables 4.2.6.8 and 6.1.1.4'
N N 0.0311 0.0180 'International Tables Vol C Tables 4.2.6.8 and 6.1.1.4'

loop_
_geom_angle_atom_site_label_1
_geom_angle_atom_site_label_2
_geom_angle_atom_site_label_3
_geom_angle
_geom_angle_site_symmetry_1
_geom_angle_site_symmetry_3
Br2 Cd1 Br2 180.0 . 5_656
Br2 Cd1 Br2 180.0 4_556 8_655
Br2 Cd1 Br2 92.545(4) 5_656 8_655
Br2 Cd1 Br2 92.545(5) . 4_556
Br2 Cd1 Br2 87.455(5) . 8_655
Br2 Cd1 Br2 87.455(4) 5_656 4_556
Br1 Cd1 Br2 89.752(14) 5_656 4_556
Br1 Cd1 Br2 89.752(14) . 8_655
Br1 Cd1 Br2 90.490(14) . 5_656
Br1 Cd1 Br2 90.248(14) . 4_556
Br1 Cd1 Br2 89.511(14) 5_656 5_656
Br1 Cd1 Br2 90.489(14) 5_656 .
Br1 Cd1 Br2 90.248(14) 5_656 8_655
Br1 Cd1 Br2 89.511(14) . .
Br1 Cd1 Br1 180.0 5_656 .
Cd1 Br2 Cd1 155.122(18) . 4_456
F2 C1 C2 110.6(5) . .
F1 C1 F2 103.9(5) . .
F1 C1 C2 111.0(5) . .
C1 C2 N1 111.2(5) . .

loop_
_geom_bond_atom_site_label_1
_geom_bond_atom_site_label_2
_geom_bond_distance
_geom_bond_site_symmetry_2
Cd1 Br2 2.8015(4) .
Cd1 Br2 2.8230(4) 8_655
Cd1 Br2 2.8015(4) 5_656
Cd1 Br2 2.8230(4) 4_556
Cd1 Br1 2.6826(5) 5_656
Cd1 Br1 2.6826(5) .
F2 C1 1.372(7) .
F1 C1 1.355(6) .
N1 C2 1.493(7) .
C1 C2 1.474(8) .
